data_7016544
loop_
_publ_author_name
'Samy, N. Arockia'
'Alexander, V.'

_publ_section_title
;
 New star-shaped trinuclear Ru(ii) polypyridine complexes of
 imidazo[4,5-f][1,10]phenanthroline derivatives: syntheses,
 characterization, photophysical and electrochemical properties.
;
_journal_issue 34
_journal_name_full 'Dalton transactions (Cambridge, England : 2003)'
_journal_page_first 8630
_journal_page_last 8642
_journal_paper_doi 10.1039/c1dt10811e
_journal_volume 40
_journal_year 2011
_chemical_formula_sum 'C12 H15 Br3'
_chemical_formula_weight 398.97
_chemical_name_systematic
;
?
;
_space_group_IT_number 2
_symmetry_cell_setting triclinic
_symmetry_space_group_name_Hall '-P 1'
_symmetry_space_group_name_H-M 'P -1'
_atom_sites_solution_hydrogens geom
_atom_sites_solution_primary direct
_atom_sites_solution_secondary difmap
_audit_creation_method SHELXL-97
_cell_angle_alpha 116.53(2)
_cell_angle_beta 109.705(14)
_cell_angle_gamma 101.293(18)
_cell_formula_units_Z 2
_cell_length_a 9.454(2)
_cell_length_b 9.478(4)
_cell_length_c 9.573(2)
_cell_measurement_reflns_used 5698
_cell_measurement_temperature 293(2)
_cell_measurement_theta_max 25.64
_cell_measurement_theta_min 2.51
_cell_volume 658.6(4)
_computing_cell_refinement 'APEX2/SAINT (Bruker, 2004)'
_computing_data_collection 'APEX2 (Bruker, 2004)'
_computing_data_reduction 'SAINT/XPREP (Bruker, 2004)'
_computing_molecular_graphics 'ORTEP3 (Farrugia, 1997) and Mercury (Bruno et al., 2002)'
_computing_publication_material 'SHELXL-97 (Sheldrick, 1997)'
_computing_structure_refinement 'SHELXL-97 (Sheldrick, 1997)'
_computing_structure_solution 'SIR92 (Altornare et al., 1993)'
_diffrn_ambient_temperature 293(2)
_diffrn_measured_fraction_theta_full 0.993
_diffrn_measured_fraction_theta_max 0.993
_diffrn_measurement_device_type 'bruker axs kappa apex2 CCD Diffractometer'
_diffrn_measurement_method '\w and \f scan'
_diffrn_radiation_monochromator graphite
_diffrn_radiation_source 'fine-focus sealed tube'
_diffrn_radiation_type MoK\a
_diffrn_radiation_wavelength 0.71073
_diffrn_reflns_av_R_equivalents 0.0420
_diffrn_reflns_av_sigmaI/netI 0.0369
_diffrn_reflns_limit_h_max 12
_diffrn_reflns_limit_h_min -12
_diffrn_reflns_limit_k_max 12
_diffrn_reflns_limit_k_min -12
_diffrn_reflns_limit_l_max 12
_diffrn_reflns_limit_l_min -12
_diffrn_reflns_number 14861
_diffrn_reflns_theta_full 28.56
_diffrn_reflns_theta_max 28.56
_diffrn_reflns_theta_min 2.51
_diffrn_standards_decay_% 0
_exptl_absorpt_coefficient_mu 9.156
_exptl_absorpt_correction_T_max 0.2618
_exptl_absorpt_correction_T_min 0.1698
_exptl_absorpt_correction_type multi-scan
_exptl_absorpt_process_details 'SADABS (Bruker 1999)'
_exptl_crystal_colour colourless
_exptl_crystal_density_diffrn 2.012
_exptl_crystal_density_method 'not measured'
_exptl_crystal_description block
_exptl_crystal_F_000 384
_exptl_crystal_size_max 0.30
_exptl_crystal_size_mid 0.25
_exptl_crystal_size_min 0.20
_refine_diff_density_max 0.836
_refine_diff_density_min -0.814
_refine_diff_density_rms 0.087
_refine_ls_extinction_coef 0.0089(9)
_refine_ls_extinction_expression Fc^*^=kFc[1+0.001xFc^2^\l^3^/sin(2\q)]^-1/4^
_refine_ls_extinction_method SHELXL
_refine_ls_goodness_of_fit_ref 1.045
_refine_ls_hydrogen_treatment constr
_refine_ls_matrix_type full
_refine_ls_number_parameters 140
_refine_ls_number_reflns 3337
_refine_ls_number_restraints 0
_refine_ls_restrained_S_all 1.045
_refine_ls_R_factor_all 0.0598
_refine_ls_R_factor_gt 0.0342
_refine_ls_shift/su_max 0.026
_refine_ls_shift/su_mean 0.001
_refine_ls_structure_factor_coef Fsqd
_refine_ls_weighting_details 'calc w=1/[\s^2^(Fo^2^)+(0.0346P)^2^+0.5949P] where P=(Fo^2^+2Fc^2^)/3'
_refine_ls_weighting_scheme calc
_refine_ls_wR_factor_gt 0.0781
_refine_ls_wR_factor_ref 0.0853
_reflns_number_gt 2428
_reflns_number_total 3337
_reflns_threshold_expression >2sigma(I)
_cod_data_source_file c1dt10811e.txt
_cod_data_source_block shelxl1
_cod_original_cell_volume 658.5(4)
_cod_original_sg_symbol_H-M P-1
_cod_database_code 7016544

loop_
_symmetry_equiv_pos_as_xyz
'x, y, z'
'-x, -y, -z'

loop_
_atom_site_label
_atom_site_type_symbol
_atom_site_fract_x
_atom_site_fract_y
_atom_site_fract_z
_atom_site_U_iso_or_equiv
_atom_site_adp_type
_atom_site_occupancy
_atom_site_symmetry_multiplicity
_atom_site_calc_flag
_atom_site_refinement_flags
C1 C 0.6242(4) 0.4423(4) -0.1810(4) 0.0322(6) Uani 1 1 d .
C2 C 0.5880(4) 0.3532(4) -0.1051(4) 0.0334(7) Uani 1 1 d .
C3 C 0.7011(4) 0.4127(4) 0.0678(4) 0.0337(7) Uani 1 1 d .
C4 C 0.8537(4) 0.5524(4) 0.1612(4) 0.0354(7) Uani 1 1 d .
C5 C 0.8925(4) 0.6332(4) 0.0786(4) 0.0345(7) Uani 1 1 d .
C6 C 0.7766(4) 0.5831(4) -0.0888(4) 0.0336(7) Uani 1 1 d .
C7 C 0.4993(4) 0.3861(4) -0.3612(4) 0.0386(7) Uani 1 1 d .
H7A H 0.5045 0.4868 -0.3663 0.046 Uiso 1 1 calc R
H7B H 0.3901 0.3302 -0.3818 0.046 Uiso 1 1 calc R
C8 C 0.4292(4) 0.1944(5) -0.2100(5) 0.0493(9) Uani 1 1 d .
H8A H 0.4441 0.1202 -0.1686 0.074 Uiso 1 1 calc R
H8B H 0.3987 0.1336 -0.3343 0.074 Uiso 1 1 calc R
H8C H 0.3437 0.2284 -0.1940 0.074 Uiso 1 1 calc R
C9 C 0.6580(4) 0.3256(5) 0.1549(5) 0.0441(8) Uani 1 1 d .
H9A H 0.5391 0.2724 0.1025 0.053 Uiso 1 1 calc R
H9B H 0.7031 0.4114 0.2810 0.053 Uiso 1 1 calc R
C10 C 0.9743(5) 0.6177(5) 0.3484(5) 0.0564(10) Uani 1 1 d .
H10A H 0.9165 0.5857 0.4023 0.085 Uiso 1 1 calc R
H10B H 1.0304 0.7414 0.4163 0.085 Uiso 1 1 calc R
H10C H 1.0532 0.5677 0.3464 0.085 Uiso 1 1 calc R
C11 C 1.0573(4) 0.7750(4) 0.1709(5) 0.0444(8) Uani 1 1 d .
H11A H 1.0907 0.7692 0.0839 0.053 Uiso 1 1 calc R
H11B H 1.1376 0.7609 0.2529 0.053 Uiso 1 1 calc R
C12 C 0.8122(5) 0.6791(5) -0.1720(5) 0.0519(9) Uani 1 1 d .
H12A H 0.7648 0.7623 -0.1505 0.078 Uiso 1 1 calc R
H12B H 0.7653 0.5984 -0.2982 0.078 Uiso 1 1 calc R
H12C H 0.9293 0.7375 -0.1201 0.078 Uiso 1 1 calc R
Br1 Br 0.53528(5) 0.22553(6) -0.54926(5) 0.05986(15) Uani 1 1 d .
Br2 Br 0.74445(5) 0.14906(5) 0.12550(6) 0.05757(15) Uani 1 1 d .
Br3 Br 1.05247(5) 1.00100(5) 0.30288(6) 0.06531(16) Uani 1 1 d .

loop_
_atom_site_aniso_label
_atom_site_aniso_U_11
_atom_site_aniso_U_22
_atom_site_aniso_U_33
_atom_site_aniso_U_23
_atom_site_aniso_U_13
_atom_site_aniso_U_12
C1 0.0331(15) 0.0353(16) 0.0348(16) 0.0214(14) 0.0180(14) 0.0183(13)
C2 0.0347(15) 0.0329(16) 0.0431(18) 0.0238(15) 0.0234(14) 0.0177(13)
C3 0.0423(17) 0.0370(17) 0.0430(18) 0.0286(15) 0.0282(15) 0.0246(14)
C4 0.0392(16) 0.0369(17) 0.0355(17) 0.0216(15) 0.0180(14) 0.0219(14)
C5 0.0327(15) 0.0321(16) 0.0419(18) 0.0209(15) 0.0196(14) 0.0151(13)
C6 0.0367(16) 0.0352(16) 0.0423(18) 0.0260(15) 0.0241(14) 0.0184(13)
C7 0.0395(17) 0.0445(19) 0.0393(18) 0.0277(16) 0.0186(15) 0.0207(15)
C8 0.0439(19) 0.044(2) 0.060(2) 0.0334(19) 0.0233(18) 0.0118(16)
C9 0.054(2) 0.054(2) 0.055(2) 0.0400(19) 0.0372(18) 0.0318(18)
C10 0.062(2) 0.057(2) 0.042(2) 0.0300(19) 0.0147(19) 0.022(2)
C11 0.0344(17) 0.0428(19) 0.053(2) 0.0263(17) 0.0192(16) 0.0153(15)
C12 0.053(2) 0.055(2) 0.057(2) 0.040(2) 0.0278(19) 0.0155(18)
Br1 0.0698(3) 0.0688(3) 0.0413(2) 0.0271(2) 0.0277(2) 0.0364(2)
Br2 0.0640(3) 0.0599(3) 0.0895(3) 0.0598(2) 0.0465(2) 0.0357(2)
Br3 0.0558(3) 0.0364(2) 0.0755(3) 0.0209(2) 0.0224(2) 0.01039(17)

loop_
_atom_type_symbol
_atom_type_description
_atom_type_scat_dispersion_real
_atom_type_scat_dispersion_imag
_atom_type_scat_source
C C 0.0033 0.0016 'International Tables Vol C Tables 4.2.6.8 and 6.1.1.4'
H H 0.0000 0.0000 'International Tables Vol C Tables 4.2.6.8 and 6.1.1.4'
Br Br -0.2901 2.4595 'International Tables Vol C Tables 4.2.6.8 and 6.1.1.4'

loop_
_geom_angle_atom_site_label_1
_geom_angle_atom_site_label_2
_geom_angle_atom_site_label_3
_geom_angle
C2 C1 C6 120.7(3)
C2 C1 C7 119.2(3)
C6 C1 C7 120.1(3)
C3 C2 C1 119.0(3)
C3 C2 C8 120.6(3)
C1 C2 C8 120.4(3)
C2 C3 C4 120.9(3)
C2 C3 C9 119.3(3)
C4 C3 C9 119.8(3)
C3 C4 C5 119.3(3)
C3 C4 C10 120.8(3)
C5 C4 C10 120.0(3)
C6 C5 C4 120.4(3)
C6 C5 C11 119.4(3)
C4 C5 C11 120.2(3)
C5 C6 C1 119.5(3)
C5 C6 C12 120.7(3)
C1 C6 C12 119.8(3)
C1 C7 Br1 111.7(2)
C1 C7 H7A 109.3
Br1 C7 H7A 109.3
C1 C7 H7B 109.3
Br1 C7 H7B 109.3
H7A C7 H7B 107.9
C2 C8 H8A 109.5
C2 C8 H8B 109.5
H8A C8 H8B 109.5
C2 C8 H8C 109.5
H8A C8 H8C 109.5
H8B C8 H8C 109.5
C3 C9 Br2 111.2(2)
C3 C9 H9A 109.4
Br2 C9 H9A 109.4
C3 C9 H9B 109.4
Br2 C9 H9B 109.4
H9A C9 H9B 108.0
C4 C10 H10A 109.5
C4 C10 H10B 109.5
H10A C10 H10B 109.5
C4 C10 H10C 109.5
H10A C10 H10C 109.5
H10B C10 H10C 109.5
C5 C11 Br3 110.7(2)
C5 C11 H11A 109.5
Br3 C11 H11A 109.5
C5 C11 H11B 109.5
Br3 C11 H11B 109.5
H11A C11 H11B 108.1
C6 C12 H12A 109.5
C6 C12 H12B 109.5
H12A C12 H12B 109.5
C6 C12 H12C 109.5
H12A C12 H12C 109.5
H12B C12 H12C 109.5

loop_
_geom_bond_atom_site_label_1
_geom_bond_atom_site_label_2
_geom_bond_distance
C1 C2 1.400(4)
C1 C6 1.404(4)
C1 C7 1.488(4)
C2 C3 1.392(4)
C2 C8 1.508(5)
C3 C4 1.399(4)
C3 C9 1.502(4)
C4 C5 1.405(4)
C4 C10 1.500(5)
C5 C6 1.388(4)
C5 C11 1.484(4)
C6 C12 1.511(5)
C7 Br1 1.959(3)
C7 H7A 0.9700
C7 H7B 0.9700
C8 H8A 0.9600
C8 H8B 0.9600
C8 H8C 0.9600
C9 Br2 1.954(3)
C9 H9A 0.9700
C9 H9B 0.9700
C10 H10A 0.9600
C10 H10B 0.9600
C10 H10C 0.9600
C11 Br3 1.961(4)
C11 H11A 0.9700
C11 H11B 0.9700
C12 H12A 0.9600
C12 H12B 0.9600
C12 H12C 0.9600

loop_
_geom_torsion_atom_site_label_1
_geom_torsion_atom_site_label_2
_geom_torsion_atom_site_label_3
_geom_torsion_atom_site_label_4
_geom_torsion
C6 C1 C2 C3 3.9(4)
C7 C1 C2 C3 -176.2(3)
C6 C1 C2 C8 -175.6(3)
C7 C1 C2 C8 4.3(4)
C1 C2 C3 C4 -4.1(4)
C8 C2 C3 C4 175.4(3)
C1 C2 C3 C9 175.7(3)
C8 C2 C3 C9 -4.8(4)
C2 C3 C4 C5 -0.1(4)
C9 C3 C4 C5 -179.8(3)
C2 C3 C4 C10 179.1(3)
C9 C3 C4 C10 -0.6(5)
C3 C4 C5 C6 4.5(4)
C10 C4 C5 C6 -174.7(3)
C3 C4 C5 C11 -176.4(3)
C10 C4 C5 C11 4.4(5)
C4 C5 C6 C1 -4.7(4)
C11 C5 C6 C1 176.2(3)
C4 C5 C6 C12 174.9(3)
C11 C5 C6 C12 -4.2(5)
C2 C1 C6 C5 0.5(4)
C7 C1 C6 C5 -179.4(3)
C2 C1 C6 C12 -179.1(3)
C7 C1 C6 C12 1.0(4)
C2 C1 C7 Br1 -94.3(3)
C6 C1 C7 Br1 85.7(3)
C2 C3 C9 Br2 95.1(3)
C4 C3 C9 Br2 -85.1(3)
C6 C5 C11 Br3 85.4(3)
C4 C5 C11 Br3 -93.7(3)
